data_4519313
loop_
_publ_author_name
'Lu, Ying-Bing'
'Wu, Jun-Wei'
'Zhu, Shui-Dong'
'Wang, Sheng-Qian'
'Zhang, Shi-Yong'
'Liu, Cai-Ming'
'Li, Rong'
'Li, Juan'
'Ai, Jia-Hao'
'Xie, Yong-Rong'

_publ_section_title
;
 3-Pyridylacetic-Based Lanthanide Complexes Exhibiting Magnetic Entropy
 Changes, Single-Molecule Magnet, and Fluorescence.
;
_journal_issue 3
_journal_name_full 'ACS omega'
_journal_page_first 2604
_journal_page_last 2612
_journal_paper_doi 10.1021/acsomega.1c04728
_journal_volume 7
_journal_year 2022
_chemical_formula_moiety Eu2(C7H6NO2)2(Cl)2(C12H8N2)4(ClO4)2
_chemical_formula_sum 'C62 H44 Cl4 Eu2 N10 O12'
_chemical_formula_weight 1566.79
_chemical_melting_point ?
_chemical_name_common Eu2(C7H6NO2)2(Cl)2(C12H8N2)4(ClO4)2
_chemical_name_systematic
; 
 'Eu2(C7H6NO2)2(Cl)2(C12H8N2)4(ClO4)2' 
;
_space_group_IT_number 14
_space_group_name_Hall '-P 2yn'
_space_group_name_H-M_alt 'P 1 21/n 1'
_symmetry_cell_setting monoclinic
_symmetry_space_group_name_H-M 'P 1 21/n 1'
_atom_sites_solution_hydrogens geom
_atom_sites_solution_primary direct
_atom_sites_solution_secondary difmap
_audit_creation_method SHELXL-97
_cell_angle_alpha 90.00
_cell_angle_beta 92.461(3)
_cell_angle_gamma 90.00
_cell_formula_units_Z 2
_cell_length_a 12.1286(12)
_cell_length_b 11.7919(11)
_cell_length_c 21.603(2)
_cell_measurement_reflns_used 8359
_cell_measurement_temperature 293(2)
_cell_measurement_theta_max 27.5
_cell_measurement_theta_min 2.4
_cell_volume 3086.8(5)
_computing_cell_refinement 'CrystalClear (Rigaku Corp., 2002)'
_computing_data_collection 'CrystalClear (Rigaku Corp., 2002)'
_computing_data_reduction 'CrystalClear (Rigaku Corp., 2002)'
_computing_molecular_graphics 'Bruker SHELXTL'
_computing_publication_material 'Siemens SHELXTL^TM^ 5'
_computing_structure_refinement 'Siemens SHELXTL^TM^ 5'
_computing_structure_solution 'Siemens SHELXTL^TM^ 5'
_diffrn_ambient_temperature 293(2)
_diffrn_measured_fraction_theta_full 0.961
_diffrn_measured_fraction_theta_max 0.961
_diffrn_measurement_device_type 'Rigaku Mercury CCD'
_diffrn_measurement_method \w
_diffrn_radiation_monochromator graphite
_diffrn_radiation_source 'fine-focus sealed tube'
_diffrn_radiation_type MoK\a
_diffrn_radiation_wavelength 0.71073
_diffrn_reflns_av_R_equivalents 0.0236
_diffrn_reflns_av_sigmaI/netI 0.0254
_diffrn_reflns_limit_h_max 14
_diffrn_reflns_limit_h_min -11
_diffrn_reflns_limit_k_max 13
_diffrn_reflns_limit_k_min -14
_diffrn_reflns_limit_l_max 25
_diffrn_reflns_limit_l_min -18
_diffrn_reflns_number 18856
_diffrn_reflns_theta_full 25.00
_diffrn_reflns_theta_max 25.00
_diffrn_reflns_theta_min 3.23
_exptl_absorpt_coefficient_mu 2.257
_exptl_absorpt_correction_T_max 1.000
_exptl_absorpt_correction_T_min 0.784
_exptl_absorpt_correction_type multi-scan
_exptl_absorpt_process_details 'Sphere (Rigaku CrystalClear)'
_exptl_crystal_colour 'pale yellow'
_exptl_crystal_density_diffrn 1.686
_exptl_crystal_density_meas ?
_exptl_crystal_density_method 'not measured'
_exptl_crystal_description block
_exptl_crystal_F_000 1552
_exptl_crystal_size_max 0.22
_exptl_crystal_size_mid 0.21
_exptl_crystal_size_min 0.20
_refine_diff_density_max 1.281
_refine_diff_density_min -0.883
_refine_diff_density_rms 0.115
_refine_ls_extinction_method none
_refine_ls_goodness_of_fit_ref 1.013
_refine_ls_hydrogen_treatment constr
_refine_ls_matrix_type full
_refine_ls_number_parameters 406
_refine_ls_number_reflns 5215
_refine_ls_number_restraints 18
_refine_ls_restrained_S_all 1.065
_refine_ls_R_factor_all 0.0376
_refine_ls_R_factor_gt 0.0352
_refine_ls_shift/su_max 0.017
_refine_ls_shift/su_mean 0.001
_refine_ls_structure_factor_coef Fsqd
_refine_ls_weighting_details 'calc w=1/[\s^2^(Fo^2^)+(0.1100P)^2^+0.0000P] where P=(Fo^2^+2Fc^2^)/3'
_refine_ls_weighting_scheme calc
_refine_ls_wR_factor_gt 0.1235
_refine_ls_wR_factor_ref 0.1308
_reflns_number_gt 4837
_reflns_number_total 5215
_reflns_threshold_expression >2sigma(I)
_cod_data_source_file ao1c04728_si_004.cif
_cod_data_source_block 14
_cod_depositor_comments
;
The following automatic conversions were performed:

data item '_chemical_melting_point' value 'not measured' was changed
to '?' -- the value is undefined or not given.

data item '_exptl_absorpt_correction_type' value 'Multi-scan' was
changed to 'multi-scan' in accordance with the
/home/data/users/saulius/crontab/automatic-downloads/current/ACS/lib/dictionaries/cif_core.dic
dictionary named 'cif_core.dic' version 2.4.2 last updated on
2011-04-26.

data item '_exptl_crystal_density_meas' value 'not measured' was
changed to '?' -- the value is perceived as not measured.

Automatic conversion script
Id: cif_fix_values 7556 2019-12-06 15:28:31Z antanas 
;
_cod_original_sg_symbol_H-M P2(1)/c
_cod_database_code 4519313

loop_
_symmetry_equiv_pos_as_xyz
'x, y, z'
'-x+1/2, y+1/2, -z+1/2'
'-x, -y, -z'
'x-1/2, -y-1/2, z-1/2'

loop_
_atom_site_label
_atom_site_type_symbol
_atom_site_fract_x
_atom_site_fract_y
_atom_site_fract_z
_atom_site_U_iso_or_equiv
_atom_site_adp_type
_atom_site_occupancy
_atom_site_symmetry_multiplicity
_atom_site_calc_flag
_atom_site_refinement_flags
_atom_site_disorder_assembly
_atom_site_disorder_group
Eu1 Eu 0.605714(12) 0.374172(11) -0.005955(6) 0.02506(8) Uani 1 1 d . . .
Cl2 Cl 0.62211(7) 0.60340(7) 0.02457(4) 0.03335(19) Uani 1 1 d . . .
N13 N 0.6464(2) 0.1744(2) 0.03374(12) 0.0331(6) Uani 1 1 d . . .
O5 O 0.5344(2) 0.38200(17) 0.09296(11) 0.0346(6) Uani 1 1 d . . .
N14 N 0.5513(2) 0.2116(2) -0.08061(12) 0.0340(6) Uani 1 1 d . . .
N11 N 0.7882(3) 0.3978(2) 0.05926(14) 0.0350(7) Uani 1 1 d . . .
C25 C 0.4040(3) 0.4848(3) 0.22886(15) 0.0456(9) Uani 1 1 d . . .
C12 C 0.8866(4) 0.3714(2) 0.0336(2) 0.0380(10) Uani 1 1 d . . .
C23 C 0.5884(3) 0.1059(3) -0.06686(16) 0.0303(8) Uani 1 1 d . . .
C32 C 0.4636(3) 0.4386(3) 0.12073(14) 0.0340(8) Uani 1 1 d . . .
C14 C 0.7223(4) 0.0460(3) 0.11141(17) 0.0513(10) Uani 1 1 d . . .
H14A H 0.7526 0.0356 0.1513 0.062 Uiso 1 1 calc R . .
C1 C 0.7923(3) 0.4374(3) 0.11679(15) 0.0430(9) Uani 1 1 d . . .
H1A H 0.7259 0.4544 0.1347 0.052 Uiso 1 1 calc R . .
C11 C 0.8839(3) 0.3342(3) -0.02939(17) 0.0403(8) Uani 1 1 d . . .
C24 C 0.6374(3) 0.0847(3) -0.00656(13) 0.0292(7) Uani 1 1 d . . .
C7 C 0.9842(3) 0.3083(3) -0.05824(19) 0.0506(10) Uani 1 1 d . . .
C5 C 1.0879(4) 0.3580(4) 0.0347(3) 0.0634(15) Uani 1 1 d . . .
H5A H 1.1556 0.3675 0.0559 0.076 Uiso 1 1 calc R . .
C22 C 0.5016(3) 0.2291(3) -0.13569(16) 0.0419(9) Uani 1 1 d . . .
H22A H 0.4748 0.3013 -0.1448 0.050 Uiso 1 1 calc R . .
C4 C 0.9889(4) 0.3853(3) 0.0655(3) 0.0504(12) Uani 1 1 d . . .
C19 C 0.5778(3) 0.0143(3) -0.10992(16) 0.0397(8) Uani 1 1 d . . .
C3 C 0.9883(3) 0.4274(4) 0.1264(2) 0.0568(11) Uani 1 1 d . . .
H3A H 1.0544 0.4365 0.1492 0.068 Uiso 1 1 calc R . .
C13 C 0.6869(3) 0.1539(4) 0.09143(16) 0.0426(9) Uani 1 1 d . . .
H13A H 0.6917 0.2138 0.1194 0.051 Uiso 1 1 calc R . .
C17 C 0.6571(4) -0.1166(3) -0.0344(2) 0.0526(12) Uani 1 1 d . . .
H17A H 0.6793 -0.1898 -0.0237 0.063 Uiso 1 1 calc R . .
C16 C 0.6701(3) -0.0251(3) 0.01054(16) 0.0406(8) Uani 1 1 d . . .
C21 C 0.4872(4) 0.1444(4) -0.1809(2) 0.0505(11) Uani 1 1 d . . .
H21A H 0.4518 0.1608 -0.2189 0.061 Uiso 1 1 calc R . .
C18 C 0.6132(4) -0.0954(3) -0.0910(2) 0.0554(11) Uani 1 1 d . . .
H18A H 0.6056 -0.1550 -0.1191 0.066 Uiso 1 1 calc R . .
C10 C 0.7837(4) 0.2996(4) -0.12087(17) 0.0542(11) Uani 1 1 d . . .
H10A H 0.7170 0.2999 -0.1438 0.065 Uiso 1 1 calc R . .
C31 C 0.4326(4) 0.3932(3) 0.18361(18) 0.0503(11) Uani 1 1 d . . .
H31A H 0.3699 0.3426 0.1778 0.060 Uiso 1 1 calc R . .
H31B H 0.4938 0.3491 0.2012 0.060 Uiso 1 1 calc R . .
C15 C 0.7116(3) -0.0429(3) 0.07158(18) 0.0506(10) Uani 1 1 d . . .
H15A H 0.7316 -0.1155 0.0847 0.061 Uiso 1 1 calc R . .
C2 C 0.8901(4) 0.4553(3) 0.15238(18) 0.0527(10) Uani 1 1 d . . .
H2A H 0.8888 0.4850 0.1922 0.063 Uiso 1 1 calc R . .
C26 C 0.4836(4) 0.5468(5) 0.2616(2) 0.0728(14) Uani 1 1 d . . .
H26A H 0.5577 0.5305 0.2565 0.087 Uiso 1 1 calc R . .
C8 C 0.9785(4) 0.2745(4) -0.1192(2) 0.0676(13) Uani 1 1 d . . .
H8A H 1.0427 0.2555 -0.1389 0.081 Uiso 1 1 calc R . .
C20 C 0.5254(4) 0.0385(3) -0.16846(18) 0.0516(10) Uani 1 1 d . . .
H20A H 0.5173 -0.0182 -0.1982 0.062 Uiso 1 1 calc R . .
C9 C 0.8799(4) 0.2689(5) -0.1506(2) 0.0700(14) Uani 1 1 d . . .
H9A H 0.8757 0.2448 -0.1916 0.084 Uiso 1 1 calc R . .
C30 C 0.2957(4) 0.5148(5) 0.2401(2) 0.0729(14) Uani 1 1 d . . .
H30A H 0.2398 0.4745 0.2191 0.087 Uiso 1 1 calc R . .
N1 N 0.2655(4) 0.5966(5) 0.2785(2) 0.0978(17) Uani 1 1 d . . .
C28 C 0.3483(6) 0.6499(6) 0.3087(3) 0.0881(19) Uani 1 1 d . . .
H28A H 0.3298 0.7050 0.3373 0.106 Uiso 1 1 calc R . .
C27 C 0.4564(6) 0.6313(5) 0.3014(3) 0.091(2) Uani 1 1 d . . .
H27A H 0.5103 0.6740 0.3226 0.110 Uiso 1 1 calc R . .
C6 C 1.0861(4) 0.3197(5) -0.0229(3) 0.0665(13) Uani 1 1 d . . .
H6A H 1.1519 0.2999 -0.0406 0.080 Uiso 1 1 calc R . .
N12 N 0.7837(2) 0.3285(3) -0.06110(13) 0.0405(7) Uani 1 1 d . . .
Cl1 Cl 0.21314(8) 0.26475(9) -0.23217(4) 0.0460(2) Uani 1 1 d . . .
O6 O 0.4152(2) 0.52700(19) 0.10061(10) 0.0371(6) Uani 1 1 d . . .
O4 O 0.1124(3) 0.3158(3) -0.25439(14) 0.0705(9) Uani 1 1 d . . .
O3 O 0.2439(4) 0.2972(4) -0.17289(18) 0.1126(14) Uani 1 1 d U . .
O2 O 0.1911(6) 0.1484(6) -0.2240(4) 0.146(2) Uani 1 1 d U . .
O1 O 0.2987(4) 0.2775(4) -0.2743(2) 0.1093(15) Uani 1 1 d U . .

loop_
_atom_site_aniso_label
_atom_site_aniso_U_11
_atom_site_aniso_U_22
_atom_site_aniso_U_33
_atom_site_aniso_U_23
_atom_site_aniso_U_13
_atom_site_aniso_U_12
Eu1 0.02680(15) 0.02026(14) 0.02786(14) -0.00130(4) -0.00182(10) 0.00461(5)
Cl2 0.0300(5) 0.0242(4) 0.0452(5) -0.0023(3) -0.0057(3) 0.0003(3)
N13 0.0393(16) 0.0263(15) 0.0333(13) 0.0039(11) -0.0032(11) 0.0041(12)
O5 0.0375(15) 0.0345(15) 0.0319(13) -0.0004(7) 0.0011(11) 0.0088(9)
N14 0.0334(15) 0.0256(15) 0.0425(14) -0.0049(11) -0.0023(11) 0.0070(12)
N11 0.0318(17) 0.0279(13) 0.0447(16) 0.0026(12) -0.0044(12) 0.0038(12)
C25 0.048(2) 0.054(2) 0.0360(16) 0.0096(14) 0.0116(14) 0.0054(17)
C12 0.036(2) 0.023(2) 0.055(3) 0.0076(11) 0.0036(19) 0.0064(12)
C23 0.0284(19) 0.0169(15) 0.0461(18) -0.0054(12) 0.0061(14) 0.0012(13)
C32 0.0418(19) 0.0280(17) 0.0321(15) 0.0012(12) 0.0003(13) 0.0025(15)
C14 0.062(3) 0.045(2) 0.0466(19) 0.0166(16) -0.0061(17) 0.0070(18)
C1 0.040(2) 0.045(2) 0.0428(17) -0.0002(14) -0.0088(14) -0.0001(16)
C11 0.0308(19) 0.0307(19) 0.059(2) 0.0039(16) 0.0009(15) 0.0032(16)
C24 0.0322(17) 0.0200(16) 0.0357(16) 0.0012(11) 0.0050(12) 0.0017(14)
C7 0.033(2) 0.041(2) 0.079(3) 0.0094(18) 0.0131(18) 0.0052(17)
C5 0.027(2) 0.050(3) 0.113(4) 0.017(2) -0.004(3) -0.0043(18)
C22 0.043(2) 0.040(2) 0.0413(18) -0.0060(14) -0.0120(15) 0.0069(16)
C4 0.033(2) 0.034(2) 0.082(3) 0.0100(16) -0.018(2) 0.0003(14)
C19 0.044(2) 0.0266(18) 0.0487(18) -0.0080(14) 0.0064(15) -0.0047(15)
C3 0.042(2) 0.039(2) 0.087(3) 0.0091(19) -0.031(2) 0.0013(18)
C13 0.048(2) 0.0372(19) 0.0418(19) 0.0047(16) -0.0041(16) 0.0051(18)
C17 0.065(3) 0.017(2) 0.077(3) 0.0002(14) 0.009(2) 0.0096(15)
C16 0.038(2) 0.0315(19) 0.0527(19) 0.0060(14) 0.0118(15) 0.0050(15)
C21 0.057(3) 0.046(2) 0.046(2) -0.0152(16) -0.0149(19) 0.0034(19)
C18 0.070(3) 0.0246(18) 0.072(3) -0.0171(18) 0.008(2) 0.003(2)
C10 0.046(2) 0.072(3) 0.045(2) -0.0087(18) 0.0050(17) -0.001(2)
C31 0.073(3) 0.037(2) 0.042(2) 0.0102(15) 0.008(2) 0.005(2)
C15 0.052(2) 0.034(2) 0.067(2) 0.0170(16) 0.0052(18) 0.0142(17)
C2 0.056(2) 0.046(2) 0.055(2) 0.0015(16) -0.0226(18) -0.0055(19)
C26 0.056(3) 0.090(4) 0.072(3) -0.013(3) 0.006(2) -0.009(3)
C8 0.054(3) 0.066(3) 0.087(3) 0.006(2) 0.038(2) 0.012(2)
C20 0.060(3) 0.041(2) 0.053(2) -0.0183(17) -0.0025(18) -0.0007(19)
C9 0.066(3) 0.087(4) 0.059(3) -0.013(2) 0.025(2) 0.012(3)
C30 0.051(3) 0.106(4) 0.062(3) -0.023(2) 0.001(2) -0.001(3)
N1 0.068(3) 0.144(4) 0.084(3) -0.035(3) 0.024(3) 0.022(3)
C28 0.096(5) 0.092(4) 0.076(4) -0.033(3) 0.007(3) 0.007(3)
C27 0.078(5) 0.105(5) 0.093(4) -0.046(3) 0.015(3) -0.021(3)
C6 0.034(2) 0.065(3) 0.101(3) 0.009(3) 0.015(2) 0.017(2)
N12 0.0347(17) 0.0388(18) 0.0483(16) -0.0046(13) 0.0061(12) 0.0076(14)
Cl1 0.0437(5) 0.0543(6) 0.0398(4) 0.0001(3) -0.0011(4) 0.0041(4)
O6 0.0467(14) 0.0273(12) 0.0373(11) 0.0010(9) 0.0011(10) 0.0118(11)
O4 0.0549(19) 0.083(2) 0.0719(19) -0.0014(17) -0.0181(15) 0.0208(18)
O3 0.102(3) 0.152(3) 0.082(2) -0.032(2) -0.023(2) 0.040(3)
O2 0.148(4) 0.106(3) 0.182(4) 0.031(3) -0.021(3) 0.002(3)
O1 0.089(3) 0.139(3) 0.102(3) 0.037(2) 0.030(2) 0.020(2)

loop_
_atom_type_symbol
_atom_type_description
_atom_type_scat_dispersion_real
_atom_type_scat_dispersion_imag
_atom_type_scat_source
C C 0.0033 0.0016 'International Tables Vol C Tables 4.2.6.8 and 6.1.1.4'
H H 0.0000 0.0000 'International Tables Vol C Tables 4.2.6.8 and 6.1.1.4'
N N 0.0061 0.0033 'International Tables Vol C Tables 4.2.6.8 and 6.1.1.4'
O O 0.0106 0.0060 'International Tables Vol C Tables 4.2.6.8 and 6.1.1.4'
Cl Cl 0.1484 0.1585 'International Tables Vol C Tables 4.2.6.8 and 6.1.1.4'
Eu Eu -0.1578 3.6682 'International Tables Vol C Tables 4.2.6.8 and 6.1.1.4'

loop_
_geom_angle_atom_site_label_1
_geom_angle_atom_site_label_2
_geom_angle_atom_site_label_3
_geom_angle
_geom_angle_site_symmetry_1
_geom_angle_site_symmetry_3
_geom_angle_publ_flag
O5 Eu1 O6 137.88(8) . 3_665 ?
O5 Eu1 N13 78.65(8) . . ?
O6 Eu1 N13 139.55(8) 3_665 . ?
O5 Eu1 N12 141.52(9) . . ?
O6 Eu1 N12 76.27(9) 3_665 . ?
N13 Eu1 N12 78.92(10) . . ?
O5 Eu1 N14 120.43(8) . . ?
O6 Eu1 N14 79.02(8) 3_665 . ?
N13 Eu1 N14 64.08(8) . . ?
N12 Eu1 N14 75.60(10) . . ?
O5 Eu1 N11 80.78(10) . . ?
O6 Eu1 N11 118.48(9) 3_665 . ?
N13 Eu1 N11 76.56(9) . . ?
N12 Eu1 N11 63.80(9) . . ?
N14 Eu1 N11 127.75(9) . . ?
O5 Eu1 Cl2 76.78(5) . . ?
O6 Eu1 Cl2 74.33(6) 3_665 . ?
N13 Eu1 Cl2 143.72(6) . . ?
N12 Eu1 Cl2 105.08(8) . . ?
N14 Eu1 Cl2 152.20(6) . . ?
N11 Eu1 Cl2 73.49(6) . . ?
O5 Eu1 Cl2 74.04(7) . 3_665 ?
O6 Eu1 Cl2 76.04(6) 3_665 3_665 ?
N13 Eu1 Cl2 108.23(7) . 3_665 ?
N12 Eu1 Cl2 143.23(7) . 3_665 ?
N14 Eu1 Cl2 75.77(6) . 3_665 ?
N11 Eu1 Cl2 152.60(7) . 3_665 ?
Cl2 Eu1 Cl2 90.13(3) . 3_665 ?
O5 Eu1 Eu1 69.11(5) . 3_665 ?
O6 Eu1 Eu1 68.77(6) 3_665 3_665 ?
N13 Eu1 Eu1 142.38(6) . 3_665 ?
N12 Eu1 Eu1 138.70(8) . 3_665 ?
N14 Eu1 Eu1 116.88(6) . 3_665 ?
N11 Eu1 Eu1 115.30(6) . 3_665 ?
Cl2 Eu1 Eu1 45.071(19) . 3_665 ?
Cl2 Eu1 Eu1 45.063(17) 3_665 3_665 ?
Eu1 Cl2 Eu1 89.87(3) . 3_665 ?
C13 N13 C24 117.8(3) . . ?
C13 N13 Eu1 122.5(2) . . ?
C24 N13 Eu1 119.4(2) . . ?
C32 O5 Eu1 137.9(2) . . ?
C22 N14 C23 118.3(3) . . ?
C22 N14 Eu1 122.8(2) . . ?
C23 N14 Eu1 118.3(2) . . ?
C1 N11 C12 117.4(3) . . ?
C1 N11 Eu1 123.0(2) . . ?
C12 N11 Eu1 119.6(3) . . ?
C26 C25 C30 114.8(4) . . ?
C26 C25 C31 122.5(4) . . ?
C30 C25 C31 122.7(4) . . ?
N11 C12 C4 122.8(4) . . ?
N11 C12 C11 118.0(4) . . ?
C4 C12 C11 119.1(4) . . ?
N14 C23 C19 122.2(3) . . ?
N14 C23 C24 118.8(3) . . ?
C19 C23 C24 119.0(3) . . ?
O5 C32 O6 126.1(3) . . ?
O5 C32 C31 116.0(3) . . ?
O6 C32 C31 117.9(3) . . ?
C15 C14 C13 119.0(4) . . ?
C15 C14 H14A 120.5 . . ?
C13 C14 H14A 120.5 . . ?
N11 C1 C2 124.3(4) . . ?
N11 C1 H1A 117.9 . . ?
C2 C1 H1A 117.9 . . ?
N12 C11 C7 121.8(3) . . ?
N12 C11 C12 118.3(4) . . ?
C7 C11 C12 119.8(4) . . ?
N13 C24 C16 122.2(3) . . ?
N13 C24 C23 117.5(3) . . ?
C16 C24 C23 120.2(3) . . ?
C8 C7 C11 118.2(4) . . ?
C8 C7 C6 123.1(4) . . ?
C11 C7 C6 118.7(4) . . ?
C6 C5 C4 122.2(5) . . ?
C6 C5 H5A 118.9 . . ?
C4 C5 H5A 118.9 . . ?
N14 C22 C21 123.5(4) . . ?
N14 C22 H22A 118.2 . . ?
C21 C22 H22A 118.2 . . ?
C12 C4 C3 117.4(4) . . ?
C12 C4 C5 119.2(5) . . ?
C3 C4 C5 123.5(4) . . ?
C20 C19 C18 124.0(3) . . ?
C20 C19 C23 117.0(3) . . ?
C18 C19 C23 119.0(3) . . ?
C2 C3 C4 120.4(4) . . ?
C2 C3 H3A 119.8 . . ?
C4 C3 H3A 119.8 . . ?
N13 C13 C14 122.9(4) . . ?
N13 C13 H13A 118.5 . . ?
C14 C13 H13A 118.5 . . ?
C18 C17 C16 119.9(3) . . ?
C18 C17 H17A 120.0 . . ?
C16 C17 H17A 120.0 . . ?
C24 C16 C15 118.1(3) . . ?
C24 C16 C17 119.3(3) . . ?
C15 C16 C17 122.6(3) . . ?
C20 C21 C22 119.2(4) . . ?
C20 C21 H21A 120.4 . . ?
C22 C21 H21A 120.4 . . ?
C17 C18 C19 122.6(3) . . ?
C17 C18 H18A 118.7 . . ?
C19 C18 H18A 118.7 . . ?
N12 C10 C9 122.9(4) . . ?
N12 C10 H10A 118.6 . . ?
C9 C10 H10A 118.6 . . ?
C25 C31 C32 113.5(3) . . ?
C25 C31 H31A 108.9 . . ?
C32 C31 H31A 108.9 . . ?
C25 C31 H31B 108.9 . . ?
C32 C31 H31B 108.9 . . ?
H31A C31 H31B 107.7 . . ?
C14 C15 C16 119.9(3) . . ?
C14 C15 H15A 120.0 . . ?
C16 C15 H15A 120.0 . . ?
C3 C2 C1 117.8(4) . . ?
C3 C2 H2A 121.1 . . ?
C1 C2 H2A 121.1 . . ?
C27 C26 C25 121.8(5) . . ?
C27 C26 H26A 119.1 . . ?
C25 C26 H26A 119.1 . . ?
C9 C8 C7 120.1(4) . . ?
C9 C8 H8A 120.0 . . ?
C7 C8 H8A 120.0 . . ?
C21 C20 C19 119.8(3) . . ?
C21 C20 H20A 120.1 . . ?
C19 C20 H20A 120.1 . . ?
C8 C9 C10 119.6(4) . . ?
C8 C9 H9A 120.2 . . ?
C10 C9 H9A 120.2 . . ?
N1 C30 C25 125.4(5) . . ?
N1 C30 H30A 117.3 . . ?
C25 C30 H30A 117.3 . . ?
C28 N1 C30 115.1(5) . . ?
N1 C28 C27 125.8(5) . . ?
N1 C28 H28A 117.1 . . ?
C27 C28 H28A 117.1 . . ?
C28 C27 C26 117.1(6) . . ?
C28 C27 H27A 121.5 . . ?
C26 C27 H27A 121.5 . . ?
C5 C6 C7 120.9(4) . . ?
C5 C6 H6A 119.5 . . ?
C7 C6 H6A 119.5 . . ?
C10 N12 C11 117.3(3) . . ?
C10 N12 Eu1 122.5(3) . . ?
C11 N12 Eu1 120.2(2) . . ?
O3 Cl1 O2 101.5(4) . . ?
O3 Cl1 O1 113.1(3) . . ?
O2 Cl1 O1 109.4(4) . . ?
O3 Cl1 O4 113.0(2) . . ?
O2 Cl1 O4 106.8(3) . . ?
O1 Cl1 O4 112.3(2) . . ?
C32 O6 Eu1 137.5(2) . 3_665 ?

loop_
_geom_bond_atom_site_label_1
_geom_bond_atom_site_label_2
_geom_bond_distance
_geom_bond_site_symmetry_2
_geom_bond_publ_flag
Eu1 O5 2.341(3) . ?
Eu1 O6 2.358(2) 3_665 ?
Eu1 N13 2.548(3) . ?
Eu1 N12 2.567(3) . ?
Eu1 N14 2.573(3) . ?
Eu1 N11 2.587(3) . ?
Eu1 Cl2 2.7874(9) . ?
Eu1 Cl2 2.7878(9) 3_665 ?
Eu1 Eu1 3.9376(4) 3_665 ?
Cl2 Eu1 2.7878(9) 3_665 ?
N13 C13 1.342(4) . ?
N13 C24 1.371(4) . ?
O5 C32 1.260(4) . ?
N14 C22 1.327(4) . ?
N14 C23 1.354(4) . ?
N11 C1 1.326(5) . ?
N11 C12 1.373(5) . ?
C25 C26 1.382(6) . ?
C25 C30 1.391(6) . ?
C25 C31 1.507(5) . ?
C12 C4 1.403(6) . ?
C12 C11 1.429(6) . ?
C23 C19 1.427(5) . ?
C23 C24 1.431(5) . ?
C32 O6 1.263(4) . ?
C32 C31 1.523(5) . ?
C14 C15 1.359(6) . ?
C14 C13 1.405(5) . ?
C14 H14A 0.9300 . ?
C1 C2 1.402(5) . ?
C1 H1A 0.9300 . ?
C11 N12 1.370(5) . ?
C11 C7 1.424(5) . ?
C24 C16 1.400(5) . ?
C7 C8 1.375(6) . ?
C7 C6 1.431(6) . ?
C5 C6 1.322(8) . ?
C5 C4 1.433(7) . ?
C5 H5A 0.9300 . ?
C22 C21 1.401(5) . ?
C22 H22A 0.9300 . ?
C4 C3 1.407(7) . ?
C19 C20 1.420(5) . ?
C19 C18 1.419(6) . ?
C3 C2 1.378(6) . ?
C3 H3A 0.9300 . ?
C13 H13A 0.9300 . ?
C17 C18 1.336(6) . ?
C17 C16 1.455(5) . ?
C17 H17A 0.9300 . ?
C16 C15 1.407(5) . ?
C21 C20 1.355(6) . ?
C21 H21A 0.9300 . ?
C18 H18A 0.9300 . ?
C10 N12 1.336(5) . ?
C10 C9 1.403(6) . ?
C10 H10A 0.9300 . ?
C31 H31A 0.9700 . ?
C31 H31B 0.9700 . ?
C15 H15A 0.9300 . ?
C2 H2A 0.9300 . ?
C26 C27 1.366(8) . ?
C26 H26A 0.9300 . ?
C8 C9 1.351(7) . ?
C8 H8A 0.9300 . ?
C20 H20A 0.9300 . ?
C9 H9A 0.9300 . ?
C30 N1 1.334(7) . ?
C30 H30A 0.9300 . ?
N1 C28 1.332(8) . ?
C28 C27 1.345(10) . ?
C28 H28A 0.9300 . ?
C27 H27A 0.9300 . ?
C6 H6A 0.9300 . ?
Cl1 O3 1.373(4) . ?
Cl1 O2 1.410(7) . ?
Cl1 O1 1.417(4) . ?
Cl1 O4 1.427(3) . ?
O6 Eu1 2.358(2) 3_665 ?
